data_4080319
loop_
_publ_author_name
'Mora, Elsa'
'Maria, Leonor'
'Biswas, Biplab'
'Camp, Cl\'ement'
'Santos, Isabel C.'
'P\'ecaut, Jacques'
'Cruz, Adelaide'
'Carretas, Jos\'e M.'
'Mar\,calo, Joaquim'
'Mazzanti, Marinella'

_publ_section_title
;
 Diamine Bis(phenolate) as Supporting Ligands in Organoactinide(IV)
 Chemistry. Synthesis, Structural Characterization, and Reactivity of
 Stable Dialkyl Derivatives
;
_journal_issue 5
_journal_name_full Organometallics
_journal_page_first 1409
_journal_paper_doi 10.1021/om3010806
_journal_volume 32
_journal_year 2013
_chemical_formula_moiety 'C44 H62 I2 N4 O2 U, 2(C7 H8)'
_chemical_formula_sum 'C58 H78 I2 N4 O2 U'
_chemical_formula_weight 1355.07
_chemical_name_systematic
;
 ?
;
_space_group_IT_number 14
_symmetry_cell_setting monoclinic
_symmetry_space_group_name_Hall '-P 2ybc'
_symmetry_space_group_name_H-M 'P 1 21/c 1'
_atom_sites_solution_hydrogens geom
_atom_sites_solution_primary direct
_atom_sites_solution_secondary difmap
_audit_creation_method SHELXL-97
_cell_angle_alpha 90.00
_cell_angle_beta 91.005(3)
_cell_angle_gamma 90.00
_cell_formula_units_Z 4
_cell_length_a 10.1592(9)
_cell_length_b 31.130(3)
_cell_length_c 18.5587(17)
_cell_measurement_reflns_used 5097
_cell_measurement_temperature 150(2)
_cell_measurement_theta_max 23.83
_cell_measurement_theta_min 2.62
_cell_volume 5868.4(9)
_computing_cell_refinement 'Bruker SAINT'
_computing_data_collection 'Bruker APEX2'
_computing_data_reduction 'Bruker SAINT'
_computing_molecular_graphics ORTEP3(Farrugia,1997)
_computing_publication_material 'WinGX (Farrugia, 1999)'
_computing_structure_refinement 'SHELXL-97 (Sheldrick, 2008)'
_computing_structure_solution 'SIR97 (Altomare, 1999)'
_diffrn_ambient_temperature 150(2)
_diffrn_measured_fraction_theta_full 0.964
_diffrn_measured_fraction_theta_max 0.964
_diffrn_measurement_device_type 'Bruker APEX-II CCD'
_diffrn_measurement_method '\f and \w scans'
_diffrn_radiation_monochromator graphite
_diffrn_radiation_source 'fine-focus sealed tube'
_diffrn_radiation_type MoK\a
_diffrn_radiation_wavelength 0.71073
_diffrn_reflns_av_R_equivalents 0.0743
_diffrn_reflns_av_sigmaI/netI 0.1343
_diffrn_reflns_limit_h_max 12
_diffrn_reflns_limit_h_min -11
_diffrn_reflns_limit_k_max 21
_diffrn_reflns_limit_k_min -37
_diffrn_reflns_limit_l_max 22
_diffrn_reflns_limit_l_min -22
_diffrn_reflns_number 27270
_diffrn_reflns_theta_full 25.11
_diffrn_reflns_theta_max 25.11
_diffrn_reflns_theta_min 2.25
_exptl_absorpt_coefficient_mu 3.859
_exptl_absorpt_correction_T_max 0.8015
_exptl_absorpt_correction_T_min 0.5124
_exptl_absorpt_correction_type multi-scan
_exptl_absorpt_process_details 'sadabs; Sheldrick 2004'
_exptl_crystal_colour green
_exptl_crystal_density_diffrn 1.534
_exptl_crystal_density_method 'not measured'
_exptl_crystal_description prism
_exptl_crystal_F_000 2672
_exptl_crystal_size_max 0.20
_exptl_crystal_size_mid 0.10
_exptl_crystal_size_min 0.06
_refine_diff_density_max 2.494
_refine_diff_density_min -2.303
_refine_diff_density_rms 0.220
_refine_ls_extinction_method none
_refine_ls_goodness_of_fit_ref 1.060
_refine_ls_hydrogen_treatment constr
_refine_ls_matrix_type full
_refine_ls_number_parameters 615
_refine_ls_number_reflns 10070
_refine_ls_number_restraints 128
_refine_ls_restrained_S_all 1.054
_refine_ls_R_factor_all 0.1411
_refine_ls_R_factor_gt 0.0719
_refine_ls_shift/su_max 0.009
_refine_ls_shift/su_mean 0.001
_refine_ls_structure_factor_coef Fsqd
_refine_ls_weighting_details 'calc w=1/[\s^2^(Fo^2^)+(0.0587P)^2^+1.4363P] where P=(Fo^2^+2Fc^2^)/3'
_refine_ls_weighting_scheme calc
_refine_ls_wR_factor_gt 0.1413
_refine_ls_wR_factor_ref 0.1571
_reflns_number_gt 6059
_reflns_number_total 10070
_reflns_threshold_expression >2\s(I)
_cod_data_source_file om3010806_si_002.cif
_cod_data_source_block comp-3
_cod_original_cell_volume 5868.4(10)
_cod_original_sg_symbol_H-M P21/c
_cod_database_code 4080319

loop_
_symmetry_equiv_pos_as_xyz
'x, y, z'
'-x, y+1/2, -z+1/2'
'-x, -y, -z'
'x, -y-1/2, z-1/2'

loop_
_atom_site_label
_atom_site_type_symbol
_atom_site_fract_x
_atom_site_fract_y
_atom_site_fract_z
_atom_site_U_iso_or_equiv
_atom_site_adp_type
_atom_site_occupancy
_atom_site_symmetry_multiplicity
_atom_site_calc_flag
_atom_site_refinement_flags
U1 U 0.16348(4) 0.481378(17) 0.74861(2) 0.01807(14) Uani 1 1 d .
I1 I 0.32046(8) 0.47501(3) 0.89942(4) 0.0293(3) Uani 1 1 d .
I2 I -0.11955(7) 0.50244(3) 0.67864(4) 0.0282(2) Uani 1 1 d .
O1 O 0.1722(7) 0.4131(3) 0.7490(4) 0.0185(18) Uani 1 1 d U
O2 O 0.2201(7) 0.5416(3) 0.7060(4) 0.019(2) Uani 1 1 d .
N1 N 0.1898(8) 0.4518(3) 0.6126(5) 0.017(2) Uani 1 1 d .
N2 N 0.4168(9) 0.4774(4) 0.7071(5) 0.025(2) Uani 1 1 d U
N3 N -0.0342(9) 0.4589(4) 0.8340(5) 0.025(3) Uani 1 1 d .
N4 N 0.0801(9) 0.5375(4) 0.8460(5) 0.020(2) Uani 1 1 d U
C1 C 0.1627(11) 0.3743(4) 0.7162(6) 0.017(3) Uani 1 1 d U
C2 C 0.1305(11) 0.3743(4) 0.6425(6) 0.021(3) Uani 1 1 d .
C3 C 0.1152(11) 0.3334(4) 0.6065(6) 0.022(3) Uani 1 1 d .
H3 H 0.0930 0.3330 0.5565 0.027 Uiso 1 1 calc R
C4 C 0.1317(11) 0.2951(5) 0.6420(7) 0.024(3) Uani 1 1 d .
C5 C 0.1680(11) 0.2972(5) 0.7150(6) 0.026(3) Uani 1 1 d .
H5 H 0.1806 0.2709 0.7402 0.031 Uiso 1 1 calc R
C6 C 0.1869(11) 0.3356(4) 0.7537(7) 0.026(3) Uani 1 1 d .
C7 C 0.1143(13) 0.2515(5) 0.6064(7) 0.033(4) Uani 1 1 d .
C8 C 0.2330(15) 0.3333(5) 0.8360(7) 0.035(4) Uani 1 1 d .
C9 C 0.0569(14) 0.2556(5) 0.5298(7) 0.045(4) Uani 1 1 d U
H9A H -0.0314 0.2682 0.5317 0.067 Uiso 1 1 calc R
H9B H 0.0516 0.2271 0.5075 0.067 Uiso 1 1 calc R
H9C H 0.1138 0.2742 0.5012 0.067 Uiso 1 1 calc R
C10 C 0.0229(15) 0.2227(6) 0.6487(8) 0.058(5) Uani 1 1 d U
H10A H 0.0524 0.2218 0.6992 0.086 Uiso 1 1 calc R
H10B H 0.0242 0.1937 0.6284 0.086 Uiso 1 1 calc R
H10C H -0.0669 0.2342 0.6457 0.086 Uiso 1 1 calc R
C11 C 0.2480(14) 0.2295(6) 0.6009(8) 0.053(4) Uani 1 1 d U
H11A H 0.3050 0.2464 0.5697 0.079 Uiso 1 1 calc R
H11B H 0.2361 0.2007 0.5804 0.079 Uiso 1 1 calc R
H11C H 0.2887 0.2272 0.6490 0.079 Uiso 1 1 calc R
C12 C 0.2524(13) 0.2882(5) 0.8613(7) 0.040(4) Uani 1 1 d U
H12A H 0.3112 0.2732 0.8284 0.060 Uiso 1 1 calc R
H12B H 0.1672 0.2735 0.8621 0.060 Uiso 1 1 calc R
H12C H 0.2917 0.2884 0.9099 0.060 Uiso 1 1 calc R
C13 C 0.1333(14) 0.3557(5) 0.8846(7) 0.042(4) Uani 1 1 d .
H13A H 0.0478 0.3413 0.8799 0.063 Uiso 1 1 calc R
H13B H 0.1241 0.3858 0.8699 0.063 Uiso 1 1 calc R
H13C H 0.1644 0.3543 0.9348 0.063 Uiso 1 1 calc R
C14 C 0.3667(13) 0.3546(5) 0.8406(7) 0.039(4) Uani 1 1 d .
H14A H 0.3962 0.3561 0.8911 0.058 Uiso 1 1 calc R
H14B H 0.3606 0.3837 0.8207 0.058 Uiso 1 1 calc R
H14C H 0.4300 0.3378 0.8130 0.058 Uiso 1 1 calc R
C15 C 0.0994(11) 0.4138(4) 0.6018(6) 0.019(3) Uani 1 1 d .
H15A H 0.0093 0.4229 0.6143 0.023 Uiso 1 1 calc R
H15B H 0.0979 0.4065 0.5498 0.023 Uiso 1 1 calc R
C16 C 0.3255(11) 0.4389(4) 0.6008(6) 0.025(3) Uani 1 1 d U
H16A H 0.3382 0.4335 0.5488 0.029 Uiso 1 1 calc R
H16B H 0.3442 0.4119 0.6271 0.029 Uiso 1 1 calc R
C17 C 0.4213(10) 0.4740(4) 0.6268(5) 0.015(3) Uani 1 1 d U
H17A H 0.5118 0.4668 0.6119 0.018 Uiso 1 1 calc R
H17B H 0.3966 0.5019 0.6047 0.018 Uiso 1 1 calc R
C18 C 0.1502(10) 0.4841(4) 0.5550(5) 0.018(3) Uani 1 1 d U
H18A H 0.2185 0.5062 0.5514 0.027 Uiso 1 1 calc R
H18B H 0.0666 0.4976 0.5678 0.027 Uiso 1 1 calc R
H18C H 0.1398 0.4694 0.5086 0.027 Uiso 1 1 calc R
C19 C 0.4949(11) 0.4413(4) 0.7368(6) 0.023(3) Uani 1 1 d U
H19A H 0.5871 0.4446 0.7231 0.034 Uiso 1 1 calc R
H19B H 0.4603 0.4142 0.7175 0.034 Uiso 1 1 calc R
H19C H 0.4890 0.4412 0.7894 0.034 Uiso 1 1 calc R
C20 C 0.4851(10) 0.5177(4) 0.7310(6) 0.018(3) Uani 1 1 d .
H20A H 0.5809 0.5135 0.7252 0.022 Uiso 1 1 calc R
H20B H 0.4696 0.5214 0.7832 0.022 Uiso 1 1 calc R
C21 C 0.4472(10) 0.5590(4) 0.6937(6) 0.014(3) Uani 1 1 d .
C22 C 0.3124(10) 0.5707(4) 0.6833(5) 0.011(2) Uani 1 1 d U
C23 C 0.2794(11) 0.6114(4) 0.6537(6) 0.017(3) Uani 1 1 d .
C24 C 0.3831(10) 0.6370(4) 0.6346(6) 0.022(3) Uani 1 1 d .
H24 H 0.3621 0.6641 0.6141 0.027 Uiso 1 1 calc R
C25 C 0.5161(11) 0.6269(5) 0.6424(6) 0.025(3) Uani 1 1 d .
C26 C 0.5432(11) 0.5873(4) 0.6727(6) 0.022(3) Uani 1 1 d .
H26 H 0.6327 0.5791 0.6792 0.026 Uiso 1 1 calc R
C27 C 0.1366(11) 0.6258(4) 0.6396(7) 0.023(3) Uani 1 1 d .
C28 C 0.6261(11) 0.6583(5) 0.6229(7) 0.027(3) Uani 1 1 d .
C29 C 0.0737(11) 0.5951(4) 0.5803(6) 0.028(3) Uani 1 1 d .
H29A H 0.1280 0.5955 0.5372 0.042 Uiso 1 1 calc R
H29B H -0.0153 0.6051 0.5677 0.042 Uiso 1 1 calc R
H29C H 0.0693 0.5658 0.5992 0.042 Uiso 1 1 calc R
C33 C 0.6923(12) 0.6731(5) 0.6933(7) 0.034(4) Uani 1 1 d .
H33A H 0.7343 0.6485 0.7173 0.051 Uiso 1 1 calc R
H33B H 0.6261 0.6855 0.7249 0.051 Uiso 1 1 calc R
H33C H 0.7591 0.6949 0.6828 0.051 Uiso 1 1 calc R
C35 C -0.1011(12) 0.4228(5) 0.8204(7) 0.028(3) Uani 1 1 d U
H35 H -0.0634 0.4023 0.7889 0.034 Uiso 1 1 calc R
C39 C -0.0904(11) 0.4865(5) 0.8785(6) 0.026(3) Uani 1 1 d .
C32 C 0.5725(12) 0.6970(5) 0.5813(7) 0.036(4) Uani 1 1 d .
H32A H 0.6460 0.7141 0.5635 0.054 Uiso 1 1 calc R
H32B H 0.5189 0.7146 0.6133 0.054 Uiso 1 1 calc R
H32C H 0.5181 0.6871 0.5405 0.054 Uiso 1 1 calc R
C44 C 0.1494(12) 0.5724(5) 0.8571(7) 0.031(4) Uani 1 1 d .
H44 H 0.2162 0.5795 0.8240 0.037 Uiso 1 1 calc R
C40 C -0.0146(11) 0.5281(4) 0.8913(6) 0.024(3) Uani 1 1 d .
C43 C 0.1291(12) 0.5995(5) 0.9155(7) 0.032(4) Uani 1 1 d .
H43 H 0.1818 0.6244 0.9219 0.039 Uiso 1 1 calc R
C38 C -0.2118(12) 0.4796(5) 0.9103(6) 0.032(4) Uani 1 1 d .
H38 H -0.2494 0.5006 0.9409 0.038 Uiso 1 1 calc R
C37 C -0.2765(12) 0.4409(5) 0.8957(7) 0.037(4) Uani 1 1 d .
H37 H -0.3572 0.4341 0.9182 0.044 Uiso 1 1 calc R
C42 C 0.0339(14) 0.5901(5) 0.9632(7) 0.038(4) Uani 1 1 d .
H42 H 0.0206 0.6081 1.0038 0.045 Uiso 1 1 calc R
C30 C 0.0554(12) 0.6235(5) 0.7082(6) 0.029(3) Uani 1 1 d U
H30A H 0.0454 0.5934 0.7227 0.043 Uiso 1 1 calc R
H30B H -0.0316 0.6361 0.6990 0.043 Uiso 1 1 calc R
H30C H 0.1005 0.6395 0.7469 0.043 Uiso 1 1 calc R
C36 C -0.2217(12) 0.4138(5) 0.8493(7) 0.038(4) Uani 1 1 d .
H36 H -0.2663 0.3880 0.8362 0.046 Uiso 1 1 calc R
C41 C -0.0449(14) 0.5536(5) 0.9523(6) 0.033(4) Uani 1 1 d .
H41 H -0.1144 0.5464 0.9837 0.039 Uiso 1 1 calc R
C31 C 0.1283(12) 0.6720(5) 0.6102(8) 0.042(4) Uani 1 1 d .
H31A H 0.1677 0.6919 0.6455 0.063 Uiso 1 1 calc R
H31B H 0.0358 0.6797 0.6016 0.063 Uiso 1 1 calc R
H31C H 0.1761 0.6739 0.5649 0.063 Uiso 1 1 calc R
C34 C 0.7231(14) 0.6363(5) 0.5749(8) 0.045(4) Uani 1 1 d .
H34A H 0.7411 0.6073 0.5933 0.068 Uiso 1 1 calc R
H34B H 0.8051 0.6528 0.5743 0.068 Uiso 1 1 calc R
H34C H 0.6862 0.6343 0.5259 0.068 Uiso 1 1 calc R
C45 C 0.575(2) 0.5901(9) 0.8884(13) 0.134(9) Uani 1 1 d U
H45A H 0.5617 0.5786 0.8397 0.201 Uiso 1 1 calc R
H45B H 0.5538 0.5680 0.9239 0.201 Uiso 1 1 calc R
H45C H 0.6676 0.5987 0.8949 0.201 Uiso 1 1 calc R
C46 C 0.4936(18) 0.6260(7) 0.8980(10) 0.071(5) Uani 1 1 d U
C47 C 0.4369(15) 0.6488(6) 0.8409(9) 0.058(5) Uani 1 1 d U
H47 H 0.4417 0.6389 0.7926 0.069 Uiso 1 1 calc R
C48 C 0.3732(18) 0.6866(7) 0.8581(10) 0.080(6) Uani 1 1 d DU
H48 H 0.3375 0.7029 0.8191 0.095 Uiso 1 1 calc R
C49 C 0.356(2) 0.7034(8) 0.9281(11) 0.109(8) Uani 1 1 d DU
H49 H 0.3098 0.7293 0.9373 0.131 Uiso 1 1 calc R
C50 C 0.412(2) 0.6786(9) 0.9812(13) 0.122(9) Uiso 1 1 d D
H50 H 0.4027 0.6866 1.0302 0.147 Uiso 1 1 calc R
C51 C 0.480(2) 0.6435(8) 0.9652(13) 0.107(8) Uani 1 1 d U
H51 H 0.5231 0.6291 1.0041 0.128 Uiso 1 1 calc R
C52 C -0.274(2) 0.2826(7) 0.7818(11) 0.100(8) Uani 1 1 d .
H52A H -0.2286 0.3015 0.8162 0.150 Uiso 1 1 calc R
H52B H -0.2149 0.2593 0.7676 0.150 Uiso 1 1 calc R
H52C H -0.3522 0.2703 0.8043 0.150 Uiso 1 1 calc R
C53 C -0.315(2) 0.3075(6) 0.7172(11) 0.068(6) Uani 1 1 d .
C54 C -0.2230(17) 0.3335(7) 0.6819(10) 0.064(6) Uani 1 1 d .
H54 H -0.1346 0.3353 0.6992 0.077 Uiso 1 1 calc R
C55 C -0.264(2) 0.3566(7) 0.6211(11) 0.072(6) Uani 1 1 d .
H55 H -0.2011 0.3740 0.5973 0.086 Uiso 1 1 calc R
C56 C -0.3877(19) 0.3553(6) 0.5946(11) 0.069(6) Uani 1 1 d .
H56 H -0.4141 0.3719 0.5539 0.083 Uiso 1 1 calc R
C57 C -0.4740(17) 0.3290(7) 0.6288(12) 0.072(6) Uani 1 1 d .
H57 H -0.5612 0.3267 0.6098 0.086 Uiso 1 1 calc R
C58 C -0.4414(17) 0.3062(7) 0.6880(10) 0.063(6) Uani 1 1 d .
H58 H -0.5061 0.2889 0.7102 0.076 Uiso 1 1 calc R

loop_
_atom_site_aniso_label
_atom_site_aniso_U_11
_atom_site_aniso_U_22
_atom_site_aniso_U_33
_atom_site_aniso_U_23
_atom_site_aniso_U_13
_atom_site_aniso_U_12
U1 0.0146(2) 0.0178(3) 0.0217(2) 0.0009(2) -0.00398(17) 0.0026(2)
I1 0.0247(4) 0.0403(7) 0.0226(4) -0.0002(4) -0.0054(3) 0.0085(4)
I2 0.0158(4) 0.0329(6) 0.0359(5) 0.0078(4) -0.0057(3) 0.0018(4)
O1 0.018(2) 0.019(2) 0.019(2) 0.0004(10) -0.0007(10) 0.0004(10)
O2 0.012(4) 0.024(6) 0.023(4) 0.005(4) -0.004(3) 0.003(4)
N1 0.016(5) 0.013(7) 0.022(5) 0.000(5) -0.001(4) 0.003(5)
N2 0.025(3) 0.025(3) 0.025(3) 0.0006(10) 0.0003(10) 0.0006(10)
N3 0.018(5) 0.032(8) 0.025(6) -0.001(5) -0.009(4) 0.001(5)
N4 0.020(2) 0.020(3) 0.020(2) 0.0005(10) 0.0000(10) 0.0004(10)
C1 0.017(3) 0.017(3) 0.017(3) 0.0003(10) 0.0000(10) 0.0003(10)
C2 0.020(6) 0.019(9) 0.022(7) 0.001(6) -0.003(5) -0.005(6)
C3 0.024(7) 0.024(9) 0.019(7) 0.000(6) -0.013(5) -0.001(6)
C4 0.015(6) 0.025(9) 0.032(8) 0.006(7) 0.000(5) -0.010(6)
C5 0.029(7) 0.023(9) 0.026(7) -0.004(7) 0.002(6) -0.001(6)
C6 0.022(7) 0.020(9) 0.035(8) 0.010(7) 0.001(6) 0.004(6)
C7 0.048(9) 0.023(10) 0.029(8) -0.006(7) 0.000(6) -0.004(7)
C8 0.064(10) 0.016(9) 0.026(8) 0.009(7) 0.008(7) 0.008(8)
C9 0.045(4) 0.045(4) 0.045(4) -0.0001(10) 0.0005(10) -0.0003(10)
C10 0.058(5) 0.057(5) 0.058(5) -0.0001(10) 0.0008(10) -0.0004(10)
C11 0.053(4) 0.052(5) 0.053(4) -0.0001(10) 0.0008(10) 0.0003(10)
C12 0.040(4) 0.040(4) 0.039(4) 0.0001(10) 0.0004(10) 0.0002(10)
C13 0.054(10) 0.045(12) 0.027(8) 0.010(8) -0.002(7) 0.007(8)
C14 0.041(9) 0.044(12) 0.031(8) -0.001(7) -0.020(7) 0.018(8)
C15 0.022(7) 0.011(8) 0.024(7) 0.006(6) -0.005(5) -0.003(6)
C16 0.025(3) 0.024(3) 0.025(3) 0.0002(10) 0.0005(10) -0.0002(10)
C17 0.014(3) 0.015(3) 0.015(3) -0.0001(10) -0.0005(10) 0.0000(10)
C18 0.018(3) 0.018(3) 0.017(3) 0.0002(10) 0.0003(10) -0.0006(10)
C19 0.023(3) 0.023(3) 0.023(3) 0.0004(10) 0.0000(10) 0.0006(10)
C20 0.016(6) 0.014(8) 0.026(6) 0.002(6) -0.009(5) -0.004(6)
C21 0.006(5) 0.021(9) 0.017(6) 0.000(6) 0.000(5) -0.002(5)
C22 0.011(3) 0.011(3) 0.012(3) -0.0004(10) 0.0004(10) -0.0002(10)
C23 0.021(6) 0.015(8) 0.015(6) -0.002(6) 0.000(5) 0.001(6)
C24 0.008(6) 0.022(9) 0.036(7) -0.001(6) -0.005(5) 0.001(6)
C25 0.020(7) 0.028(10) 0.027(7) -0.012(7) -0.007(5) -0.003(6)
C26 0.016(6) 0.020(9) 0.028(7) -0.002(6) -0.004(5) 0.000(6)
C27 0.016(6) 0.016(9) 0.038(8) 0.003(7) -0.014(6) -0.005(6)
C28 0.020(7) 0.022(9) 0.038(8) -0.006(7) 0.002(6) -0.002(6)
C29 0.024(7) 0.025(10) 0.035(8) 0.002(7) -0.012(6) 0.011(6)
C33 0.024(7) 0.036(11) 0.041(8) -0.003(7) -0.010(6) -0.012(7)
C35 0.028(3) 0.028(3) 0.028(3) 0.0003(10) 0.0002(10) 0.0003(10)
C39 0.017(6) 0.040(11) 0.019(6) 0.003(7) -0.002(5) 0.005(7)
C32 0.030(8) 0.043(11) 0.035(8) 0.002(8) -0.009(6) -0.018(7)
C44 0.027(7) 0.026(10) 0.040(8) -0.008(7) -0.004(6) 0.005(7)
C40 0.016(6) 0.023(10) 0.033(7) 0.006(6) -0.016(5) 0.005(6)
C43 0.031(8) 0.038(11) 0.027(8) -0.001(7) -0.004(6) -0.005(7)
C38 0.023(7) 0.046(11) 0.027(7) 0.003(7) -0.013(5) 0.000(7)
C37 0.021(7) 0.055(13) 0.034(8) 0.016(8) 0.006(6) -0.010(8)
C42 0.054(9) 0.036(11) 0.023(8) -0.012(7) -0.005(7) 0.018(8)
C30 0.028(3) 0.029(3) 0.029(3) -0.0001(10) -0.0001(10) 0.0002(10)
C36 0.020(7) 0.055(13) 0.039(9) 0.005(8) -0.005(6) 0.002(7)
C41 0.045(9) 0.029(10) 0.023(7) -0.011(7) -0.001(6) 0.019(8)
C31 0.022(7) 0.028(11) 0.075(11) 0.021(9) -0.025(7) -0.002(7)
C34 0.044(9) 0.029(11) 0.063(10) -0.010(8) 0.017(8) -0.024(8)
C45 0.134(9) 0.134(9) 0.134(9) -0.0001(10) 0.0021(10) 0.0001(10)
C46 0.071(5) 0.071(6) 0.071(5) 0.0000(10) 0.0011(10) 0.0001(10)
C47 0.058(5) 0.058(5) 0.058(5) 0.0000(10) 0.0009(10) -0.0002(10)
C48 0.079(6) 0.080(6) 0.080(6) 0.0003(10) 0.0013(10) -0.0002(10)
C49 0.109(8) 0.109(8) 0.109(8) 0.0000(10) 0.0020(10) -0.0002(10)
C51 0.106(8) 0.107(8) 0.106(8) 0.0002(10) 0.0014(10) 0.0000(10)
C52 0.120(19) 0.10(2) 0.081(16) 0.007(14) -0.025(13) 0.033(16)
C53 0.076(14) 0.045(14) 0.084(14) -0.017(11) 0.019(12) -0.005(11)
C54 0.052(11) 0.068(16) 0.073(13) -0.037(12) 0.008(10) -0.004(11)
C55 0.074(14) 0.059(16) 0.083(15) -0.021(12) 0.003(12) -0.022(12)
C56 0.063(13) 0.056(16) 0.088(15) -0.020(12) 0.004(11) 0.002(11)
C57 0.033(10) 0.063(17) 0.118(18) -0.015(14) 0.002(11) -0.003(10)
C58 0.046(11) 0.072(17) 0.072(13) -0.022(12) 0.012(10) -0.010(10)

loop_
_atom_type_symbol
_atom_type_description
_atom_type_scat_dispersion_real
_atom_type_scat_dispersion_imag
_atom_type_scat_source
C C 0.0033 0.0016 'International Tables Vol C Tables 4.2.6.8 and 6.1.1.4'
H H 0.0000 0.0000 'International Tables Vol C Tables 4.2.6.8 and 6.1.1.4'
N N 0.0061 0.0033 'International Tables Vol C Tables 4.2.6.8 and 6.1.1.4'
O O 0.0106 0.0060 'International Tables Vol C Tables 4.2.6.8 and 6.1.1.4'
I I -0.4742 1.8119 'International Tables Vol C Tables 4.2.6.8 and 6.1.1.4'
U U -9.6767 9.6646 'International Tables Vol C Tables 4.2.6.8 and 6.1.1.4'

loop_
_geom_angle_atom_site_label_1
_geom_angle_atom_site_label_2
_geom_angle_atom_site_label_3
_geom_angle
O2 U1 O1 150.9(3)
O2 U1 N4 76.4(3)
O1 U1 N4 131.8(3)
O2 U1 N3 131.6(3)
O1 U1 N3 76.6(3)
N4 U1 N3 61.2(3)
O2 U1 N2 70.6(3)
O1 U1 N2 85.1(3)
N4 U1 N2 122.6(3)
N3 U1 N2 152.4(3)
O2 U1 N1 85.5(3)
O1 U1 N1 70.0(3)
N4 U1 N1 153.5(3)
N3 U1 N1 123.5(3)
N2 U1 N1 66.9(3)
O2 U1 I2 85.13(19)
O1 U1 I2 104.1(2)
N4 U1 I2 81.2(2)
N3 U1 I2 67.4(2)
N2 U1 I2 138.3(2)
N1 U1 I2 78.12(19)
O2 U1 I1 104.28(19)
O1 U1 I1 85.1(2)
N4 U1 I1 66.8(2)
N3 U1 I1 80.40(19)
N2 U1 I1 77.53(19)
N1 U1 I1 137.61(19)
I2 U1 I1 142.83(3)
C1 O1 U1 152.4(7)
C22 O2 U1 152.7(7)
C16 N1 C15 109.9(10)
C16 N1 C18 108.5(9)
C15 N1 C18 105.8(8)
C16 N1 U1 110.1(6)
C15 N1 U1 108.7(6)
C18 N1 U1 113.7(7)
C19 N2 C17 107.0(9)
C19 N2 C20 106.5(9)
C17 N2 C20 109.4(9)
C19 N2 U1 115.9(7)
C17 N2 U1 109.5(6)
C20 N2 U1 108.4(7)
C39 N3 C35 116.0(11)
C39 N3 U1 122.4(9)
C35 N3 U1 119.6(8)
C44 N4 C40 118.7(11)
C44 N4 U1 118.3(8)
C40 N4 U1 122.0(9)
O1 C1 C2 116.8(11)
O1 C1 C6 122.0(11)
C2 C1 C6 121.2(12)
C1 C2 C3 118.1(12)
C1 C2 C15 123.1(12)
C3 C2 C15 118.6(11)
C4 C3 C2 122.1(11)
C3 C4 C5 117.0(13)
C3 C4 C7 123.6(12)
C5 C4 C7 119.4(12)
C4 C5 C6 124.4(13)
C5 C6 C1 117.0(12)
C5 C6 C8 119.2(12)
C1 C6 C8 123.9(12)
C10 C7 C4 111.7(11)
C10 C7 C11 108.8(13)
C4 C7 C11 109.5(11)
C10 C7 C9 107.6(12)
C4 C7 C9 111.7(12)
C11 C7 C9 107.4(11)
C12 C8 C14 106.3(12)
C12 C8 C13 109.2(11)
C14 C8 C13 111.6(12)
C12 C8 C6 112.3(12)
C14 C8 C6 106.5(10)
C13 C8 C6 110.9(11)
C2 C15 N1 117.4(9)
N1 C16 C17 110.7(10)
N2 C17 C16 109.5(9)
N2 C20 C21 117.7(9)
C26 C21 C22 118.7(11)
C26 C21 C20 120.0(10)
C22 C21 C20 121.2(10)
O2 C22 C23 123.3(9)
O2 C22 C21 116.5(10)
C23 C22 C21 120.1(10)
C24 C23 C22 116.2(10)
C24 C23 C27 120.9(11)
C22 C23 C27 122.9(10)
C23 C24 C25 126.3(13)
C26 C25 C24 115.4(12)
C26 C25 C28 121.6(11)
C24 C25 C28 122.9(13)
C21 C26 C25 123.4(11)
C30 C27 C23 111.5(10)
C30 C27 C31 108.1(11)
C23 C27 C31 112.3(10)
C30 C27 C29 109.4(10)
C23 C27 C29 108.1(10)
C31 C27 C29 107.4(10)
C34 C28 C32 107.0(11)
C34 C28 C33 111.1(11)
C32 C28 C33 110.0(12)
C34 C28 C25 109.7(11)
C32 C28 C25 111.5(10)
C33 C28 C25 107.6(10)
N3 C35 C36 123.6(13)
N3 C39 C38 124.0(13)
N3 C39 C40 115.2(10)
C38 C39 C40 120.9(12)
N4 C44 C43 122.5(13)
N4 C40 C41 123.5(13)
N4 C40 C39 117.5(11)
C41 C40 C39 119.0(11)
C42 C43 C44 119.8(14)
C39 C38 C37 117.8(13)
C36 C37 C38 118.1(13)
C43 C42 C41 119.5(13)
C37 C36 C35 120.4(15)
C42 C41 C40 115.9(13)
C51 C46 C47 116(2)
C51 C46 C45 120(2)
C47 C46 C45 123(2)
C48 C47 C46 116.5(18)
C47 C48 C49 126(2)
C50 C49 C48 113(2)
C51 C50 C49 121(3)
C50 C51 C46 126(3)
C58 C53 C54 117.0(19)
C58 C53 C52 123(2)
C54 C53 C52 120(2)
C55 C54 C53 118.9(18)
C56 C55 C54 123(2)
C55 C56 C57 117(2)
C58 C57 C56 123.0(19)
C57 C58 C53 121.2(19)

loop_
_geom_bond_atom_site_label_1
_geom_bond_atom_site_label_2
_geom_bond_distance
U1 O2 2.118(8)
U1 O1 2.128(8)
U1 N4 2.663(10)
U1 N3 2.673(10)
U1 N2 2.702(9)
U1 N1 2.705(9)
U1 I2 3.2020(9)
U1 I1 3.2032(9)
O1 C1 1.355(14)
O2 C22 1.376(13)
N1 C16 1.455(14)
N1 C15 1.508(15)
N1 C18 1.517(14)
N2 C19 1.477(15)
N2 C17 1.496(13)
N2 C20 1.497(15)
N3 C39 1.327(16)
N3 C35 1.335(16)
N4 C44 1.309(16)
N4 C40 1.322(15)
C1 C2 1.402(15)
C1 C6 1.411(17)
C2 C3 1.447(17)
C2 C15 1.474(17)
C3 C4 1.370(17)
C4 C5 1.399(16)
C4 C7 1.519(18)
C5 C6 1.404(18)
C6 C8 1.591(17)
C7 C10 1.52(2)
C7 C11 1.527(19)
C7 C9 1.532(18)
C8 C12 1.491(19)
C8 C14 1.514(19)
C8 C13 1.535(18)
C16 C17 1.536(16)
C20 C21 1.506(16)
C21 C26 1.375(16)
C21 C22 1.428(14)
C22 C23 1.418(16)
C23 C24 1.372(16)
C23 C27 1.537(15)
C24 C25 1.391(15)
C25 C26 1.383(18)
C25 C28 1.532(18)
C27 C30 1.531(17)
C27 C31 1.540(18)
C27 C29 1.584(16)
C28 C34 1.505(18)
C28 C32 1.525(18)
C28 C33 1.531(16)
C35 C36 1.376(17)
C39 C38 1.393(17)
C39 C40 1.522(18)
C44 C43 1.391(18)
C40 C41 1.421(17)
C43 C42 1.355(18)
C38 C37 1.398(19)
C37 C36 1.335(19)
C42 C41 1.402(19)
C45 C46 1.41(3)
C46 C51 1.37(3)
C46 C47 1.39(2)
C47 C48 1.38(2)
C48 C49 1.413(16)
C49 C50 1.369(17)
C50 C51 1.33(3)
C52 C53 1.48(2)
C53 C58 1.39(2)
C53 C54 1.41(2)
C54 C55 1.39(2)
C55 C56 1.35(2)
C56 C57 1.36(2)
C57 C58 1.34(2)
